data_4066692
loop_
_publ_author_name
'Velusamy, Marappan'
'Chen, Chih-Hsin'
'Wen, Yuh S.'
'Lin, Jiann T.'
'Lin, Chao-Chen'
'Lai, Chin-Hung'
'Chou, Pi-Tai'

_publ_section_title
;
 Cyclometalated Platinum(II) Complexes of Lepidine-Based Ligands as Highly
 Efficient Electrophosphors
;
_journal_issue 17
_journal_name_full Organometallics
_journal_page_first 3912
_journal_paper_doi 10.1021/om100573r
_journal_volume 29
_journal_year 2010
_chemical_formula_moiety 'C22 H18 F3 N O2 Pt'
_chemical_formula_sum 'C22 H18 F3 N O2 Pt'
_chemical_formula_weight 580.46
_chemical_name_systematic
;
 ?
;
_space_group_IT_number 2
_symmetry_cell_setting triclinic
_symmetry_space_group_name_Hall '-P 1'
_symmetry_space_group_name_H-M 'P -1'
_atom_sites_solution_hydrogens geom
_atom_sites_solution_primary direct
_atom_sites_solution_secondary difmap
_cell_angle_alpha 62.888(2)
_cell_angle_beta 86.950(2)
_cell_angle_gamma 84.698(2)
_cell_formula_units_Z 2
_cell_length_a 8.5878(3)
_cell_length_b 10.7454(4)
_cell_length_c 11.5209(4)
_cell_measurement_reflns_used 3217
_cell_measurement_temperature 150.00(10)
_cell_measurement_theta_max 22.64
_cell_measurement_theta_min 3.08
_cell_volume 942.20(6)
_computing_cell_refinement 'Bruker APEX2'
_computing_data_collection 'Bruker APEX2'
_computing_data_reduction 'Bruker SAINT'
_computing_molecular_graphics 'Ortep-3 for Windows (Farrugia, 1997)'
_computing_publication_material 'WinGX publication routines (Farrugia, 1999)'
_computing_structure_refinement 'SHELXL-97 (Sheldrick, 1997)'
_computing_structure_solution 'SHELXS-97 (Sheldrick, 1997)'
_diffrn_ambient_temperature 150.00(10)
_diffrn_measured_fraction_theta_full 1
_diffrn_measured_fraction_theta_max 1
_diffrn_measurement_device_type 'CCD area detector'
_diffrn_measurement_method 'phi and omega scans'
_diffrn_radiation_monochromator graphite
_diffrn_radiation_type MoK\a
_diffrn_radiation_wavelength 0.71073
_diffrn_reflns_av_R_equivalents 0.0731
_diffrn_reflns_av_unetI/netI 0.1275
_diffrn_reflns_limit_h_max 10
_diffrn_reflns_limit_h_min -10
_diffrn_reflns_limit_k_max 12
_diffrn_reflns_limit_k_min -12
_diffrn_reflns_limit_l_max 13
_diffrn_reflns_limit_l_min -13
_diffrn_reflns_number 13816
_diffrn_reflns_theta_full 25
_diffrn_reflns_theta_max 25.02
_diffrn_reflns_theta_min 1.99
_exptl_absorpt_coefficient_mu 7.494
_exptl_absorpt_correction_T_max 0.9958
_exptl_absorpt_correction_T_min 0.7562
_exptl_absorpt_correction_type multi-scan
_exptl_absorpt_process_details 'Bruker SADABS, 1996'
_exptl_crystal_colour orange
_exptl_crystal_density_diffrn 2.046
_exptl_crystal_density_meas 0
_exptl_crystal_density_method 'not measured'
_exptl_crystal_description prism
_exptl_crystal_F_000 556
_exptl_crystal_size_max 0.1
_exptl_crystal_size_mid 0.06
_exptl_crystal_size_min 0.06
_refine_diff_density_max 1.513
_refine_diff_density_min -1.184
_refine_diff_density_rms 0.141
_refine_ls_extinction_method none
_refine_ls_goodness_of_fit_ref 0.701
_refine_ls_hydrogen_treatment noref
_refine_ls_matrix_type full
_refine_ls_number_parameters 265
_refine_ls_number_reflns 3328
_refine_ls_number_restraints 0
_refine_ls_restrained_S_all 0.701
_refine_ls_R_factor_all 0.047
_refine_ls_R_factor_gt 0.0287
_refine_ls_shift/su_max 0.001
_refine_ls_shift/su_mean 0
_refine_ls_structure_factor_coef Fsqd
_refine_ls_weighting_details 'calc w=1/[\s^2^(Fo^2^)+(0.0000P)^2^+0.0000P] where P=(Fo^2^+2Fc^2^)/3'
_refine_ls_weighting_scheme calc
_refine_ls_wR_factor_gt 0.0366
_refine_ls_wR_factor_ref 0.0377
_reflns_number_gt 2340
_reflns_number_total 3328
_reflns_threshold_expression >2sigma(I)
_cod_data_source_file om100573r_si_001.cif
_cod_data_source_block complex2
_cod_depositor_comments
;
The following automatic conversions were performed:

'_symmetry_cell_setting' value 'Triclinic' changed to 'triclinic'
according to /home/saulius/struct/CIF-dictionaries/cif_core.dic
dictionary named 'cif_core.dic' version 2.4.1 from 2010-06-29.

Automatic conversion script
Id: cif_fix_values 1715 2011-07-08 13:25:40Z adriana 
;
_cod_database_code 4066692

loop_
_symmetry_equiv_pos_as_xyz
'x, y, z'
'-x, -y, -z'

loop_
_atom_site_label
_atom_site_type_symbol
_atom_site_fract_x
_atom_site_fract_y
_atom_site_fract_z
_atom_site_U_iso_or_equiv
_atom_site_adp_type
_atom_site_occupancy
_atom_site_symmetry_multiplicity
_atom_site_calc_flag
_atom_site_refinement_flags
Pt Pt 0.62877(3) 0.10740(2) 0.48714(3) 0.02262(8) Uani 1 1 d .
F1 F 1.0259(3) -0.3156(3) 0.8425(3) 0.0380(9) Uani 1 1 d .
F2 F 0.8362(3) -0.4038(3) 0.9758(3) 0.0383(9) Uani 1 1 d .
F3 F 1.0080(3) -0.3028(3) 1.0243(3) 0.0447(9) Uani 1 1 d .
O1 O 0.7807(4) -0.0274(3) 0.4542(4) 0.0260(10) Uani 1 1 d .
O2 O 0.5889(4) 0.2142(3) 0.2874(3) 0.0244(10) Uani 1 1 d .
N1 N 0.4923(4) 0.2334(4) 0.5514(4) 0.0185(12) Uani 1 1 d .
C2 C 0.5204(6) 0.2038(5) 0.6760(6) 0.0214(15) Uani 1 1 d .
C3 C 0.4494(5) 0.2886(5) 0.7307(5) 0.0238(14) Uani 1 1 d .
H3 H 0.4702 0.2649 0.817 0.029 Uiso 1 1 calc R
C4 C 0.3514(6) 0.4041(5) 0.6622(6) 0.0225(14) Uani 1 1 d .
C5 C 0.2096(5) 0.5464(5) 0.4543(6) 0.0242(15) Uani 1 1 d .
H5 H 0.1665 0.6077 0.4861 0.029 Uiso 1 1 calc R
C6 C 0.1702(6) 0.5672(5) 0.3352(6) 0.0287(15) Uani 1 1 d .
H6 H 0.1005 0.6425 0.2855 0.034 Uiso 1 1 calc R
C7 C 0.2332(6) 0.4761(5) 0.2852(5) 0.0287(15) Uani 1 1 d .
H7 H 0.2036 0.49 0.2034 0.034 Uiso 1 1 calc R
C8 C 0.3385(5) 0.3663(5) 0.3567(5) 0.0253(15) Uani 1 1 d .
H8 H 0.3794 0.3059 0.3232 0.03 Uiso 1 1 calc R
C9 C 0.3847(5) 0.3445(5) 0.4793(6) 0.0196(14) Uani 1 1 d .
C10 C 0.3154(6) 0.4332(5) 0.5322(5) 0.0191(14) Uani 1 1 d .
C11 C 0.2781(6) 0.4934(5) 0.7221(5) 0.0316(15) Uani 1 1 d .
H11A H 0.2968 0.5897 0.6667 0.047 Uiso 1 1 calc R
H11B H 0.323 0.464 0.806 0.047 Uiso 1 1 calc R
H11C H 0.1675 0.4838 0.7321 0.047 Uiso 1 1 calc R
C21 C 0.6875(5) 0.0152(5) 0.6671(5) 0.0218(14) Uani 1 1 d .
C22 C 0.6272(5) 0.0798(5) 0.7459(5) 0.0190(14) Uani 1 1 d .
C23 C 0.6682(6) 0.0304(5) 0.8745(6) 0.0295(15) Uani 1 1 d .
H23 H 0.63 0.0782 0.9213 0.035 Uiso 1 1 calc R
C24 C 0.7667(6) -0.0910(5) 0.9338(5) 0.0309(15) Uani 1 1 d .
H24 H 0.7923 -0.1276 1.0212 0.037 Uiso 1 1 calc R
C25 C 0.8262(6) -0.1568(5) 0.8590(6) 0.0239(14) Uani 1 1 d .
C26 C 0.7855(5) -0.1065(5) 0.7304(5) 0.0244(15) Uani 1 1 d .
H26 H 0.8246 -0.1551 0.6846 0.029 Uiso 1 1 calc R
C27 C 0.9244(7) -0.2930(6) 0.9234(6) 0.0320(15) Uani 1 1 d .
C30 C 0.8124(6) -0.0275(6) 0.3424(6) 0.0270(15) Uani 1 1 d .
C31 C 0.7510(6) 0.0647(5) 0.2243(6) 0.0276(16) Uani 1 1 d .
H31 H 0.7807 0.0481 0.1535 0.033 Uiso 1 1 calc R
C32 C 0.6484(6) 0.1810(6) 0.2002(6) 0.0266(15) Uani 1 1 d .
C33 C 0.9334(6) -0.1439(5) 0.3572(5) 0.0388(17) Uani 1 1 d .
H33A H 1.0202 -0.1418 0.4052 0.058 Uiso 1 1 calc R
H33B H 0.9688 -0.132 0.2726 0.058 Uiso 1 1 calc R
H33C H 0.8883 -0.2324 0.4033 0.058 Uiso 1 1 calc R
C34 C 0.6005(5) 0.2770(5) 0.0626(5) 0.0309(15) Uani 1 1 d .
H34A H 0.6166 0.3719 0.0429 0.046 Uiso 1 1 calc R
H34B H 0.4919 0.2696 0.0529 0.046 Uiso 1 1 calc R
H34C H 0.6622 0.251 0.004 0.046 Uiso 1 1 calc R

loop_
_atom_site_aniso_label
_atom_site_aniso_U_11
_atom_site_aniso_U_22
_atom_site_aniso_U_33
_atom_site_aniso_U_23
_atom_site_aniso_U_13
_atom_site_aniso_U_12
Pt 0.02300(12) 0.02051(13) 0.02774(16) -0.01493(11) -0.00252(9) 0.00543(9)
F1 0.0347(19) 0.034(2) 0.039(2) -0.0134(19) 0.0011(17) 0.0110(16)
F2 0.043(2) 0.0204(18) 0.044(2) -0.0086(17) 0.0019(17) 0.0002(16)
F3 0.048(2) 0.043(2) 0.044(2) -0.0205(19) -0.0242(19) 0.0159(17)
O1 0.024(2) 0.019(2) 0.037(3) -0.016(2) 0.002(2) 0.0067(17)
O2 0.027(2) 0.020(2) 0.025(3) -0.011(2) -0.0033(19) 0.0081(18)
N1 0.020(3) 0.014(3) 0.023(3) -0.010(3) 0.001(2) 0.004(2)
C2 0.021(3) 0.022(3) 0.027(4) -0.015(3) 0.001(3) -0.004(3)
C3 0.028(3) 0.028(3) 0.019(4) -0.014(3) 0.000(3) -0.002(3)
C4 0.016(3) 0.021(3) 0.030(4) -0.013(3) 0.003(3) 0.000(3)
C5 0.022(3) 0.016(3) 0.037(5) -0.016(3) -0.002(3) 0.006(3)
C6 0.025(3) 0.023(3) 0.038(5) -0.015(3) -0.001(3) 0.005(3)
C7 0.030(3) 0.032(4) 0.029(4) -0.019(3) -0.009(3) 0.008(3)
C8 0.023(3) 0.030(4) 0.030(4) -0.020(3) -0.003(3) 0.007(3)
C9 0.015(3) 0.014(3) 0.034(4) -0.014(3) -0.003(3) 0.001(3)
C10 0.015(3) 0.022(3) 0.024(4) -0.014(3) 0.005(3) -0.003(3)
C11 0.039(4) 0.031(3) 0.032(4) -0.021(3) 0.006(3) -0.002(3)
C21 0.017(3) 0.020(3) 0.030(4) -0.013(3) 0.002(3) 0.000(3)
C22 0.021(3) 0.015(3) 0.015(4) -0.002(3) -0.007(3) 0.005(3)
C23 0.032(3) 0.022(3) 0.037(5) -0.017(3) 0.000(3) 0.002(3)
C24 0.035(4) 0.033(4) 0.023(4) -0.011(3) -0.009(3) 0.001(3)
C25 0.023(3) 0.016(3) 0.033(4) -0.011(3) -0.003(3) -0.002(3)
C26 0.024(3) 0.024(3) 0.029(4) -0.016(3) -0.004(3) 0.003(3)
C27 0.036(4) 0.031(4) 0.028(5) -0.013(4) -0.006(3) 0.000(3)
C30 0.024(3) 0.026(4) 0.048(5) -0.032(4) 0.019(3) -0.009(3)
C31 0.039(4) 0.024(4) 0.022(4) -0.012(3) 0.000(3) 0.000(3)
C32 0.024(3) 0.029(4) 0.031(5) -0.017(4) 0.003(3) -0.008(3)
C33 0.035(4) 0.035(4) 0.053(5) -0.027(4) 0.011(3) -0.001(3)
C34 0.032(3) 0.034(4) 0.034(4) -0.023(3) -0.002(3) 0.006(3)

loop_
_atom_type_symbol
_atom_type_description
_atom_type_scat_dispersion_real
_atom_type_scat_dispersion_imag
_atom_type_scat_source
Pt Pt -1.7033 8.3905 'International Tables Vol C Tables 4.2.6.8 and 6.1.1.4'
F F 0.0171 0.0103 'International Tables Vol C Tables 4.2.6.8 and 6.1.1.4'
O O 0.0106 0.006 'International Tables Vol C Tables 4.2.6.8 and 6.1.1.4'
N N 0.0061 0.0033 'International Tables Vol C Tables 4.2.6.8 and 6.1.1.4'
C C 0.0033 0.0016 'International Tables Vol C Tables 4.2.6.8 and 6.1.1.4'
H H 0 0 'International Tables Vol C Tables 4.2.6.8 and 6.1.1.4'

loop_
_geom_angle_atom_site_label_1
_geom_angle_atom_site_label_2
_geom_angle_atom_site_label_3
_geom_angle
C21 Pt O1 89.17(19)
C21 Pt N1 81.19(19)
O1 Pt N1 170.06(17)
C21 Pt O2 173.95(17)
O1 Pt O2 88.42(14)
N1 Pt O2 100.93(16)
C30 O1 Pt 126.7(3)
C32 O2 Pt 126.9(3)
C2 N1 C9 119.3(5)
C2 N1 Pt 113.4(3)
C9 N1 Pt 127.2(4)
N1 C2 C3 120.7(5)
N1 C2 C22 115.1(5)
C3 C2 C22 124.2(5)
C4 C3 C2 122.6(5)
C4 C3 H3 118.7
C2 C3 H3 118.7
C3 C4 C10 117.3(5)
C3 C4 C11 121.7(5)
C10 C4 C11 121.0(5)
C6 C5 C10 121.3(5)
C6 C5 H5 119.4
C10 C5 H5 119.4
C5 C6 C7 120.4(5)
C5 C6 H6 119.8
C7 C6 H6 119.8
C8 C7 C6 120.2(5)
C8 C7 H7 119.9
C6 C7 H7 119.9
C7 C8 C9 120.5(5)
C7 C8 H8 119.7
C9 C8 H8 119.7
N1 C9 C8 120.4(5)
N1 C9 C10 120.4(5)
C8 C9 C10 119.2(5)
C5 C10 C9 118.3(5)
C5 C10 C4 122.2(5)
C9 C10 C4 119.5(5)
C4 C11 H11A 109.5
C4 C11 H11B 109.5
H11A C11 H11B 109.5
C4 C11 H11C 109.5
H11A C11 H11C 109.5
H11B C11 H11C 109.5
C26 C21 C22 115.4(5)
C26 C21 Pt 127.9(4)
C22 C21 Pt 116.7(4)
C23 C22 C21 122.9(5)
C23 C22 C2 124.0(5)
C21 C22 C2 113.2(5)
C22 C23 C24 119.8(5)
C22 C23 H23 120.1
C24 C23 H23 120.1
C23 C24 C25 118.4(5)
C23 C24 H24 120.8
C25 C24 H24 120.8
C26 C25 C24 121.5(5)
C26 C25 C27 119.1(5)
C24 C25 C27 119.1(5)
C25 C26 C21 121.9(5)
C25 C26 H26 119
C21 C26 H26 119
F1 C27 F2 106.5(4)
F1 C27 F3 106.8(4)
F2 C27 F3 104.9(5)
F1 C27 C25 113.5(5)
F2 C27 C25 111.8(4)
F3 C27 C25 112.7(5)
O1 C30 C31 126.9(5)
O1 C30 C33 110.9(5)
C31 C30 C33 122.2(5)
C30 C31 C32 126.0(5)
C30 C31 H31 117
C32 C31 H31 117
O2 C32 C31 125.0(5)
O2 C32 C34 116.0(5)
C31 C32 C34 119.0(5)
C30 C33 H33A 109.5
C30 C33 H33B 109.5
H33A C33 H33B 109.5
C30 C33 H33C 109.5
H33A C33 H33C 109.5
H33B C33 H33C 109.5
C32 C34 H34A 109.5
C32 C34 H34B 109.5
H34A C34 H34B 109.5
C32 C34 H34C 109.5
H34A C34 H34C 109.5
H34B C34 H34C 109.5

loop_
_geom_bond_atom_site_label_1
_geom_bond_atom_site_label_2
_geom_bond_distance
Pt C21 1.918(5)
Pt O1 2.010(3)
Pt N1 2.070(4)
Pt O2 2.082(3)
F1 C27 1.330(6)
F2 C27 1.349(6)
F3 C27 1.356(6)
O1 C30 1.304(6)
O2 C32 1.279(6)
N1 C2 1.351(6)
N1 C9 1.393(6)
C2 C3 1.407(6)
C2 C22 1.463(6)
C3 C4 1.362(6)
C3 H3 0.93
C4 C10 1.429(7)
C4 C11 1.496(6)
C5 C6 1.343(7)
C5 C10 1.413(6)
C5 H5 0.93
C6 C7 1.402(6)
C6 H6 0.93
C7 C8 1.373(6)
C7 H7 0.93
C8 C9 1.396(7)
C8 H8 0.93
C9 C10 1.422(6)
C11 H11A 0.96
C11 H11B 0.96
C11 H11C 0.96
C21 C26 1.394(6)
C21 C22 1.425(6)
C22 C23 1.380(6)
C23 C24 1.389(6)
C23 H23 0.93
C24 C25 1.395(6)
C24 H24 0.93
C25 C26 1.378(6)
C25 C27 1.501(7)
C26 H26 0.93
C30 C31 1.365(7)
C30 C33 1.502(6)
C31 C32 1.386(6)
C31 H31 0.93
C32 C34 1.499(7)
C33 H33A 0.96
C33 H33B 0.96
C33 H33C 0.96
C34 H34A 0.96
C34 H34B 0.96
C34 H34C 0.96
